data_1549788
loop_
_publ_author_name
'Faizova, Radmila'
'White, Sarah'
'Scopelliti, Rosario'
'Mazzanti, Marinella'

_publ_section_title
;
 The effect of iron binding on uranyl(v) stability.
;
_journal_issue 38
_journal_name_full 'Chemical science'
_journal_page_first 7520
_journal_page_last 7527
_journal_paper_doi 10.1039/c8sc02099j
_journal_volume 9
_journal_year 2018
_chemical_formula_moiety '2(C32 H32 N5 O3 U), C5 H5 N, 2(I)'
_chemical_formula_sum 'C69 H69 I2 N11 O6 U2'
_chemical_formula_weight 1878.21
_space_group_crystal_system monoclinic
_space_group_IT_number 14
_space_group_name_Hall '-P 2yn'
_space_group_name_H-M_alt 'P 1 21/n 1'
_symmetry_space_group_name_Hall '-P 2yn'
_symmetry_space_group_name_H-M 'P 1 21/n 1'
_atom_sites_solution_hydrogens geom
_atom_sites_solution_primary direct
_atom_sites_solution_secondary difmap
_audit_creation_method SHELXL-2018/1
_audit_update_record
;
2018-05-09 deposited with the CCDC.
2018-08-01 downloaded from the CCDC.
;
_cell_angle_alpha 90
_cell_angle_beta 93.045(4)
_cell_angle_gamma 90
_cell_formula_units_Z 2
_cell_length_a 14.3842(6)
_cell_length_b 14.1543(8)
_cell_length_c 16.8027(7)
_cell_measurement_reflns_used 10860
_cell_measurement_temperature 100.01(10)
_cell_measurement_theta_max 29.2540
_cell_measurement_theta_min 3.0910
_cell_volume 3416.2(3)
_computing_cell_refinement 'CrysAlisPro 1.171.38.46 (Rigaku OD, 2015)'
_computing_data_collection 'CrysAlisPro 1.171.38.46 (Rigaku OD, 2015)'
_computing_data_reduction 'CrysAlisPro 1.171.38.46 (Rigaku OD, 2015)'
_computing_molecular_graphics 'Olex2 (Dolomanov et al., 2009)'
_computing_publication_material 'CIFTAB (Sheldrick, 2016)'
_computing_structure_refinement 'SHELXL-2018/1 (Sheldrick, 2018)'
_computing_structure_solution 'SHELXT (Sheldrick, 2015)'
_diffrn_ambient_environment N~2~
_diffrn_ambient_temperature 100.01(10)
_diffrn_detector 'CCD plate'
_diffrn_detector_area_resol_mean 5.2817
_diffrn_detector_type AtlasS2
_diffrn_measured_fraction_theta_full 0.998
_diffrn_measured_fraction_theta_max 0.874
_diffrn_measurement_details
;
List of Runs (angles in degrees, time in seconds):

  # Type    Start    End  Width  t~exp~   \w     \q     \k     \f   Frames
#--------------------------------------------------------------------------
  1  \w     44.00  99.00   1.00   37.16    --   11.50 178.00-180.00   55
  2  \w    -35.00  15.00   1.00   37.16    --  -11.97  38.00 -60.00   50
  3  \w    -16.00  17.00   1.00   37.16    --  -11.97 -99.00 120.00   33
  4  \w    -18.00  27.00   1.00   37.16    --  -11.97 -99.00 -30.00   45
  5  \w    -29.00  52.00   1.00   37.16    --  -11.97  38.00 -30.00   81
  6  \w    -31.00  58.00   1.00   37.16    --  -11.97  77.00-180.00   89
;
_diffrn_measurement_device 'four-circle diffractometer'
_diffrn_measurement_device_type 'SuperNova, Dual, Cu at zero, AtlasS2'
_diffrn_measurement_method '\w scans'
_diffrn_radiation_monochromator mirror
_diffrn_radiation_probe x-ray
_diffrn_radiation_type 'Mo K\a'
_diffrn_radiation_wavelength 0.71073
_diffrn_reflns_av_R_equivalents 0.0473
_diffrn_reflns_av_unetI/netI 0.0568
_diffrn_reflns_Laue_measured_fraction_full 0.998
_diffrn_reflns_Laue_measured_fraction_max 0.874
_diffrn_reflns_limit_h_max 18
_diffrn_reflns_limit_h_min -19
_diffrn_reflns_limit_k_max 18
_diffrn_reflns_limit_k_min -17
_diffrn_reflns_limit_l_max 23
_diffrn_reflns_limit_l_min -21
_diffrn_reflns_number 29812
_diffrn_reflns_point_group_measured_fraction_full 0.998
_diffrn_reflns_point_group_measured_fraction_max 0.874
_diffrn_reflns_theta_full 25.242
_diffrn_reflns_theta_max 29.669
_diffrn_reflns_theta_min 2.822
_diffrn_source 'micro-focus sealed X-ray tube'
_diffrn_source_type 'SuperNova (Mo) X-ray Source'
_exptl_absorpt_coefficient_mu 5.697
_exptl_absorpt_correction_T_max 0.925
_exptl_absorpt_correction_T_min 0.513
_exptl_absorpt_correction_type gaussian
_exptl_absorpt_process_details
;
CrysAlisPro 1.171.38.46 (Rigaku Oxford Diffraction, 2015)
Numerical absorption correction based on gaussian integration over
a multifaceted crystal model.
Empirical absorption correction using spherical harmonics,
implemented in SCALE3 ABSPACK scaling algorithm.
;
_exptl_crystal_colour 'clear intense yellow'
_exptl_crystal_density_diffrn 1.826
_exptl_crystal_description prism
_exptl_crystal_F_000 1796
_exptl_crystal_size_max 0.198
_exptl_crystal_size_mid 0.140
_exptl_crystal_size_min 0.064
_refine_diff_density_max 2.413
_refine_diff_density_min -1.076
_refine_diff_density_rms 0.188
_refine_ls_extinction_method none
_refine_ls_goodness_of_fit_ref 1.079
_refine_ls_hydrogen_treatment constr
_refine_ls_matrix_type full
_refine_ls_number_parameters 421
_refine_ls_number_reflns 8463
_refine_ls_number_restraints 36
_refine_ls_restrained_S_all 1.078
_refine_ls_R_factor_all 0.0655
_refine_ls_R_factor_gt 0.0447
_refine_ls_shift/su_max 0.001
_refine_ls_shift/su_mean 0.000
_refine_ls_structure_factor_coef Fsqd
_refine_ls_weighting_details 'w=1/[\s^2^(Fo^2^)+(0.0299P)^2^+20.0071P] where P=(Fo^2^+2Fc^2^)/3'
_refine_ls_weighting_scheme calc
_refine_ls_wR_factor_gt 0.0900
_refine_ls_wR_factor_ref 0.0977
_reflns_Friedel_coverage 0.000
_reflns_number_gt 6666
_reflns_number_total 8463
_reflns_threshold_expression 'I > 2\s(I)'
_cod_data_source_file c8sc02099j2.cif
_cod_data_source_block shelx_CCDC1
_cod_depositor_comments 'Adding full bibliography for 1549786--1549792.cif.'
_cod_database_code 1549788
_shelx_shelxl_version_number 2018/1
_shelx_space_group_comment
;
The symmetry employed for this shelxl refinement is uniquely defined
by the following loop, which should always be used as a source of
symmetry information in preference to the above space-group names.
They are only intended as comments.
;

loop_
_space_group_symop_operation_xyz
'x, y, z'
'-x+1/2, y+1/2, -z+1/2'
'-x, -y, -z'
'x-1/2, -y-1/2, z-1/2'

loop_
_atom_site_label
_atom_site_type_symbol
_atom_site_fract_x
_atom_site_fract_y
_atom_site_fract_z
_atom_site_U_iso_or_equiv
_atom_site_adp_type
_atom_site_occupancy
_atom_site_site_symmetry_order
_atom_site_calc_flag
_atom_site_refinement_flags_posn
_atom_site_refinement_flags_adp
_atom_site_refinement_flags_occupancy
_atom_site_disorder_assembly
_atom_site_disorder_group
U1 U 0.60859(2) 0.22907(2) 0.31243(2) 0.01662(7) Uani 1 1 d . . . . .
I1 I 0.10003(3) 0.29980(3) 0.37067(2) 0.02312(10) Uani 1 1 d . . . . .
O1 O 0.7454(3) 0.2207(3) 0.2612(2) 0.0209(9) Uani 1 1 d . . . . .
O2 O 0.6125(3) 0.2047(3) 0.4418(2) 0.0215(9) Uani 1 1 d . . . . .
O3 O 0.5448(3) 0.3651(3) 0.2809(3) 0.0222(9) Uani 1 1 d . . . . .
N1 N 0.5900(4) 0.2215(4) 0.1610(3) 0.0210(11) Uani 1 1 d . . . . .
N2 N 0.6657(4) 0.0643(4) 0.3451(3) 0.0220(11) Uani 1 1 d . . . . .
N3 N 0.4374(3) 0.2278(4) 0.3443(3) 0.0187(10) Uani 1 1 d . . . . .
N4 N 0.4971(4) 0.0786(4) 0.2463(3) 0.0229(12) Uani 1 1 d . . . . .
N5 N 0.7156(4) 0.3593(4) 0.3849(3) 0.0196(11) Uani 1 1 d . . . . .
C1 C 0.7940(4) 0.2391(4) 0.1975(4) 0.0188(12) Uani 1 1 d . . . . .
C2 C 0.8907(4) 0.2495(4) 0.2053(4) 0.0221(14) Uani 1 1 d . . . . .
H2 H 0.922142 0.242769 0.256145 0.026 Uiso 1 1 calc R U . . .
C3 C 0.9410(5) 0.2696(5) 0.1393(4) 0.0263(14) Uani 1 1 d . . . . .
H3 H 1.006635 0.276975 0.145337 0.032 Uiso 1 1 calc R U . . .
C4 C 0.8964(5) 0.2790(5) 0.0641(4) 0.0277(15) Uani 1 1 d . . . . .
H4 H 0.931303 0.293263 0.019222 0.033 Uiso 1 1 calc R U . . .
C5 C 0.8019(5) 0.2676(5) 0.0552(4) 0.0263(14) Uani 1 1 d . . . . .
H5 H 0.771922 0.272634 0.003579 0.032 Uiso 1 1 calc R U . . .
C6 C 0.7482(4) 0.2484(4) 0.1211(4) 0.0218(13) Uani 1 1 d . . . . .
C7 C 0.6498(5) 0.2333(5) 0.1072(4) 0.0228(13) Uani 1 1 d . . . . .
H7 H 0.626529 0.231881 0.053226 0.027 Uiso 1 1 calc R U . . .
C8 C 0.4959(5) 0.1910(5) 0.1337(4) 0.0282(15) Uani 1 1 d . . . . .
H8A H 0.486512 0.198595 0.075264 0.034 Uiso 1 1 calc R U . . .
H8B H 0.448148 0.228651 0.159882 0.034 Uiso 1 1 calc R U . . .
C9 C 0.4896(5) 0.0879(5) 0.1569(4) 0.0271(15) Uani 1 1 d . . . . .
H9A H 0.429576 0.061294 0.135843 0.032 Uiso 1 1 calc R U . . .
H9B H 0.540516 0.051981 0.133434 0.032 Uiso 1 1 calc R U . . .
C10 C 0.6688(4) 0.1659(5) 0.4989(4) 0.0214(13) Uani 1 1 d . . . . .
C11 C 0.6798(5) 0.2084(5) 0.5747(4) 0.0265(15) Uani 1 1 d . . . . .
H11 H 0.650171 0.266862 0.584559 0.032 Uiso 1 1 calc R U . . .
C12 C 0.7332(5) 0.1652(6) 0.6342(4) 0.0329(17) Uani 1 1 d . . . . .
H12 H 0.738479 0.193895 0.685414 0.039 Uiso 1 1 calc R U . . .
C13 C 0.7801(5) 0.0806(6) 0.6220(4) 0.0345(17) Uani 1 1 d . . . . .
H13 H 0.818121 0.052576 0.663458 0.041 Uiso 1 1 calc R U . . .
C14 C 0.7697(5) 0.0388(5) 0.5479(4) 0.0295(16) Uani 1 1 d . . . . .
H14 H 0.800808 -0.019102 0.538805 0.035 Uiso 1 1 calc R U . . .
C15 C 0.7144(4) 0.0795(5) 0.4854(4) 0.0230(14) Uani 1 1 d . . . . .
C16 C 0.7035(5) 0.0298(5) 0.4088(4) 0.0243(14) Uani 1 1 d . . . . .
H16 H 0.726382 -0.033078 0.406604 0.029 Uiso 1 1 calc R U . . .
C17 C 0.6474(4) -0.0017(5) 0.2777(4) 0.0250(14) Uani 1 1 d . . . . .
H17A H 0.677471 -0.063434 0.289179 0.030 Uiso 1 1 calc R U . . .
H17B H 0.671972 0.024338 0.228322 0.030 Uiso 1 1 calc R U . . .
C18 C 0.5422(5) -0.0131(5) 0.2682(4) 0.0273(15) Uani 1 1 d . . . . .
H18A H 0.526563 -0.060396 0.226216 0.033 Uiso 1 1 calc R U . . .
H18B H 0.518312 -0.036273 0.318768 0.033 Uiso 1 1 calc R U . . .
C19 C 0.4757(4) 0.4253(4) 0.2939(4) 0.0210(13) Uani 1 1 d . . . . .
C20 C 0.4843(5) 0.5206(5) 0.2750(4) 0.0241(14) Uani 1 1 d . . . . .
H20 H 0.539513 0.542809 0.252527 0.029 Uiso 1 1 calc R U . . .
C21 C 0.4123(5) 0.5834(5) 0.2888(4) 0.0267(15) Uani 1 1 d . . . . .
H21 H 0.418970 0.648400 0.276053 0.032 Uiso 1 1 calc R U . . .
C22 C 0.3311(5) 0.5519(5) 0.3210(4) 0.0268(15) Uani 1 1 d . . . . .
H22 H 0.281956 0.595036 0.329479 0.032 Uiso 1 1 calc R U . . .
C23 C 0.3217(5) 0.4584(5) 0.3406(4) 0.0256(14) Uani 1 1 d . . . . .
H23 H 0.266245 0.437072 0.363160 0.031 Uiso 1 1 calc R U . . .
C24 C 0.3934(4) 0.3941(4) 0.3276(4) 0.0207(13) Uani 1 1 d . . . . .
C25 C 0.3779(4) 0.2948(5) 0.3464(3) 0.0199(13) Uani 1 1 d . . . . .
H25 H 0.317462 0.278243 0.361842 0.024 Uiso 1 1 calc R U . . .
C26 C 0.4043(5) 0.1307(5) 0.3574(4) 0.0257(14) Uani 1 1 d . . . . .
H26A H 0.341376 0.131677 0.378565 0.031 Uiso 1 1 calc R U . . .
H26B H 0.447045 0.097243 0.395993 0.031 Uiso 1 1 calc R U . . .
C27 C 0.4020(4) 0.0818(5) 0.2770(4) 0.0249(14) Uani 1 1 d . . . . .
H27A H 0.377883 0.016682 0.282271 0.030 Uiso 1 1 calc R U . . .
H27B H 0.359593 0.116298 0.238792 0.030 Uiso 1 1 calc R U . . .
C28 C 0.8064(4) 0.3457(5) 0.4011(4) 0.0232(13) Uani 1 1 d . . . . .
H28 H 0.834424 0.290756 0.380506 0.028 Uiso 1 1 calc R U . . .
C29 C 0.8624(5) 0.4081(5) 0.4467(4) 0.0286(15) Uani 1 1 d . . . . .
H29 H 0.926440 0.394811 0.458085 0.034 Uiso 1 1 calc R U . . .
C30 C 0.8226(5) 0.4899(5) 0.4751(4) 0.0312(16) Uani 1 1 d . . . . .
H30 H 0.858867 0.534516 0.505429 0.037 Uiso 1 1 calc R U . . .
C31 C 0.7289(6) 0.5045(5) 0.4580(4) 0.0332(16) Uani 1 1 d . . . . .
H31 H 0.699358 0.559642 0.476704 0.040 Uiso 1 1 calc R U . . .
C32 C 0.6779(5) 0.4382(5) 0.4131(4) 0.0281(15) Uani 1 1 d . . . . .
H32 H 0.613384 0.449258 0.401978 0.034 Uiso 1 1 calc R U . . .
N6 N 0.5184(12) 0.3996(12) 0.0195(9) 0.034(4) Uani 0.5 1 d G U P A -1
C33 C 0.4909(11) 0.4357(11) -0.0550(8) 0.031(4) Uani 0.5 1 d G U P A -1
H33 H 0.479900 0.394195 -0.098903 0.037 Uiso 0.5 1 calc R U P A -1
C34 C 0.4794(11) 0.5325(12) -0.0652(8) 0.026(4) Uani 0.5 1 d G U P A -1
H34 H 0.460541 0.557196 -0.116102 0.031 Uiso 0.5 1 calc R U P A -1
C35 C 0.4954(13) 0.5933(12) -0.0009(9) 0.040(6) Uani 0.5 1 d G U P A -1
H35 H 0.487585 0.659431 -0.007901 0.048 Uiso 0.5 1 calc R U P A -1
C36 C 0.5230(14) 0.5572(13) 0.0736(9) 0.056(7) Uani 0.5 1 d G U P A -1
H36 H 0.533989 0.598666 0.117499 0.067 Uiso 0.5 1 calc R U P A -1
C37 C 0.5345(13) 0.4603(14) 0.0838(8) 0.043(6) Uani 0.5 1 d G U P A -1
H37 H 0.553350 0.435665 0.134699 0.052 Uiso 0.5 1 calc R U P A -1

loop_
_atom_site_aniso_label
_atom_site_aniso_U_11
_atom_site_aniso_U_22
_atom_site_aniso_U_33
_atom_site_aniso_U_23
_atom_site_aniso_U_13
_atom_site_aniso_U_12
U1 0.01619(11) 0.02013(12) 0.01344(11) -0.00133(9) -0.00017(8) -0.00021(9)
I1 0.0226(2) 0.0260(2) 0.0202(2) 0.00007(16) -0.00456(16) -0.00150(16)
O1 0.015(2) 0.027(3) 0.020(2) -0.0038(18) 0.0030(17) -0.0027(18)
O2 0.027(2) 0.026(2) 0.012(2) -0.0025(17) 0.0007(18) 0.0037(19)
O3 0.017(2) 0.027(2) 0.023(2) 0.0027(18) 0.0018(18) -0.0001(18)
N1 0.019(3) 0.025(3) 0.019(3) -0.003(2) 0.001(2) -0.002(2)
N2 0.022(3) 0.024(3) 0.020(3) -0.002(2) 0.001(2) 0.001(2)
N3 0.019(3) 0.021(3) 0.016(2) 0.002(2) 0.000(2) 0.000(2)
N4 0.020(3) 0.027(3) 0.021(3) 0.001(2) 0.001(2) -0.002(2)
N5 0.023(3) 0.018(3) 0.018(3) -0.003(2) 0.000(2) -0.001(2)
C1 0.019(3) 0.016(3) 0.021(3) -0.005(2) 0.002(2) 0.002(2)
C2 0.021(3) 0.024(4) 0.022(3) -0.002(2) 0.001(3) 0.001(3)
C3 0.021(3) 0.027(4) 0.032(4) 0.001(3) 0.008(3) 0.002(3)
C4 0.030(4) 0.036(4) 0.019(3) 0.001(3) 0.009(3) -0.005(3)
C5 0.030(4) 0.027(4) 0.022(3) 0.000(3) 0.004(3) -0.003(3)
C6 0.023(3) 0.021(3) 0.021(3) -0.001(2) -0.001(3) 0.000(3)
C7 0.028(3) 0.027(3) 0.013(3) -0.001(2) -0.001(3) -0.002(3)
C8 0.020(3) 0.046(4) 0.018(3) 0.000(3) -0.005(3) -0.002(3)
C9 0.030(4) 0.035(4) 0.016(3) -0.006(3) 0.000(3) -0.002(3)
C10 0.021(3) 0.027(3) 0.017(3) 0.000(2) 0.002(2) -0.007(3)
C11 0.024(3) 0.037(4) 0.019(3) -0.002(3) 0.004(3) -0.003(3)
C12 0.028(4) 0.056(5) 0.014(3) -0.004(3) 0.000(3) -0.005(3)
C13 0.027(4) 0.054(5) 0.022(4) 0.010(3) -0.004(3) 0.000(3)
C14 0.026(4) 0.039(4) 0.023(4) 0.008(3) 0.001(3) 0.006(3)
C15 0.020(3) 0.034(4) 0.014(3) 0.007(3) -0.003(2) -0.006(3)
C16 0.025(3) 0.023(3) 0.025(4) 0.001(3) 0.005(3) 0.001(3)
C17 0.022(3) 0.026(4) 0.026(4) -0.011(3) -0.003(3) 0.002(3)
C18 0.031(4) 0.022(4) 0.027(4) -0.006(3) -0.006(3) -0.003(3)
C19 0.022(3) 0.019(3) 0.021(3) -0.004(2) -0.004(3) 0.003(3)
C20 0.026(3) 0.025(4) 0.021(3) 0.005(3) -0.003(3) -0.003(3)
C21 0.027(4) 0.024(4) 0.028(4) -0.001(3) -0.010(3) -0.003(3)
C22 0.021(3) 0.024(4) 0.035(4) -0.004(3) -0.003(3) 0.006(3)
C23 0.020(3) 0.026(4) 0.030(4) -0.003(3) -0.002(3) 0.002(3)
C24 0.021(3) 0.023(3) 0.017(3) -0.002(2) -0.002(2) 0.000(3)
C25 0.014(3) 0.031(4) 0.015(3) 0.001(2) 0.003(2) -0.003(3)
C26 0.023(3) 0.027(4) 0.027(4) 0.003(3) 0.004(3) -0.005(3)
C27 0.019(3) 0.028(4) 0.028(4) -0.003(3) 0.000(3) -0.005(3)
C28 0.023(3) 0.028(4) 0.018(3) -0.003(3) 0.000(3) -0.001(3)
C29 0.022(3) 0.042(4) 0.022(3) 0.000(3) 0.000(3) -0.008(3)
C30 0.048(5) 0.028(4) 0.017(3) -0.005(3) -0.004(3) -0.015(3)
C31 0.043(4) 0.026(4) 0.031(4) -0.005(3) 0.002(3) -0.002(3)
C32 0.031(4) 0.029(4) 0.024(4) -0.004(3) -0.007(3) 0.004(3)
N6 0.042(8) 0.034(7) 0.027(6) 0.001(5) 0.001(6) 0.008(6)
C33 0.033(7) 0.034(8) 0.026(7) -0.012(6) 0.010(6) 0.009(6)
C34 0.023(6) 0.037(7) 0.018(6) -0.009(6) 0.007(6) 0.009(6)
C35 0.037(8) 0.039(9) 0.042(10) -0.011(7) -0.002(7) 0.007(7)
C36 0.057(10) 0.057(10) 0.055(10) -0.004(8) 0.007(8) 0.007(8)
C37 0.047(9) 0.051(9) 0.032(8) -0.001(7) 0.004(7) 0.003(7)

loop_
_atom_type_symbol
_atom_type_description
_atom_type_scat_dispersion_real
_atom_type_scat_dispersion_imag
_atom_type_scat_source
C C 0.0033 0.0016 'International Tables Vol C Tables 4.2.6.8 and 6.1.1.4'
H H 0.0000 0.0000 'International Tables Vol C Tables 4.2.6.8 and 6.1.1.4'
I I -0.4742 1.8119 'International Tables Vol C Tables 4.2.6.8 and 6.1.1.4'
N N 0.0061 0.0033 'International Tables Vol C Tables 4.2.6.8 and 6.1.1.4'
O O 0.0106 0.0060 'International Tables Vol C Tables 4.2.6.8 and 6.1.1.4'
U U -9.6767 9.6646 'International Tables Vol C Tables 4.2.6.8 and 6.1.1.4'

loop_
_exptl_crystal_face_index_h
_exptl_crystal_face_index_k
_exptl_crystal_face_index_l
_exptl_crystal_face_perp_dist
-14 7 15 0.0787
-8 -15 13 0.0287
13 -12 -13 0.0940
13 7 -17 0.0926
-1 20 -5 0.0743
-17 -5 -10 0.0322
17 5 10 0.0322
4 19 4 0.0639
-12 -14 -9 0.0582
-10 5 -19 0.0758
5 -4 22 0.0403
-10 17 0 0.0888
-11 12 -13 0.0783
19 -3 8 0.0480
-6 -18 -8 0.0703
10 -18 0 0.0703

loop_
_geom_angle_atom_site_label_1
_geom_angle_atom_site_label_2
_geom_angle_atom_site_label_3
_geom_angle
O3 U1 O1 109.05(16)
O3 U1 O2 111.49(16)
O1 U1 O2 113.78(16)
O3 U1 N2 173.94(16)
O1 U1 N2 75.33(16)
O2 U1 N2 69.46(16)
O3 U1 N1 76.94(16)
O1 U1 N1 69.80(16)
O2 U1 N1 167.69(17)
N2 U1 N1 101.19(17)
O3 U1 N3 70.10(16)
O1 U1 N3 168.47(16)
O2 U1 N3 76.41(16)
N2 U1 N3 104.74(17)
N1 U1 N3 99.10(16)
O3 U1 N5 74.07(16)
O1 U1 N5 72.97(15)
O2 U1 N5 70.83(16)
N2 U1 N5 111.59(16)
N1 U1 N5 121.01(16)
N3 U1 N5 116.86(16)
O3 U1 N4 110.02(16)
O1 U1 N4 107.72(15)
O2 U1 N4 104.60(16)
N2 U1 N4 64.21(16)
N1 U1 N4 63.42(16)
N3 U1 N4 63.07(16)
N5 U1 N4 174.98(15)
C1 O1 U1 145.4(4)
C10 O2 U1 139.0(4)
C19 O3 U1 145.9(4)
C7 N1 C8 117.1(5)
C7 N1 U1 130.9(4)
C8 N1 U1 111.7(4)
C16 N2 C17 116.9(6)
C16 N2 U1 131.1(4)
C17 N2 U1 112.0(4)
C25 N3 C26 117.7(5)
C25 N3 U1 131.0(4)
C26 N3 U1 111.2(4)
C27 N4 C18 109.7(5)
C27 N4 C9 109.0(5)
C18 N4 C9 109.2(5)
C27 N4 U1 110.5(4)
C18 N4 U1 109.0(4)
C9 N4 U1 109.4(4)
C28 N5 C32 117.3(6)
C28 N5 U1 122.1(4)
C32 N5 U1 120.4(4)
O1 C1 C2 120.4(6)
O1 C1 C6 120.5(5)
C2 C1 C6 119.2(6)
C3 C2 C1 120.4(6)
C3 C2 H2 119.8
C1 C2 H2 119.8
C2 C3 C4 120.7(6)
C2 C3 H3 119.6
C4 C3 H3 119.6
C5 C4 C3 119.7(6)
C5 C4 H4 120.1
C3 C4 H4 120.1
C4 C5 C6 121.2(6)
C4 C5 H5 119.4
C6 C5 H5 119.4
C5 C6 C1 118.8(6)
C5 C6 C7 118.4(6)
C1 C6 C7 122.6(6)
N1 C7 C6 126.3(6)
N1 C7 H7 116.9
C6 C7 H7 116.9
N1 C8 C9 105.6(5)
N1 C8 H8A 110.6
C9 C8 H8A 110.6
N1 C8 H8B 110.6
C9 C8 H8B 110.6
H8A C8 H8B 108.8
N4 C9 C8 109.7(5)
N4 C9 H9A 109.7
C8 C9 H9A 109.7
N4 C9 H9B 109.7
C8 C9 H9B 109.7
H9A C9 H9B 108.2
O2 C10 C11 120.5(6)
O2 C10 C15 120.6(5)
C11 C10 C15 118.9(6)
C12 C11 C10 120.1(7)
C12 C11 H11 120.0
C10 C11 H11 120.0
C11 C12 C13 122.0(6)
C11 C12 H12 119.0
C13 C12 H12 119.0
C14 C13 C12 118.2(6)
C14 C13 H13 120.9
C12 C13 H13 120.9
C13 C14 C15 121.9(7)
C13 C14 H14 119.1
C15 C14 H14 119.1
C14 C15 C10 119.0(6)
C14 C15 C16 119.2(6)
C10 C15 C16 121.8(6)
N2 C16 C15 125.1(6)
N2 C16 H16 117.5
C15 C16 H16 117.5
N2 C17 C18 106.4(5)
N2 C17 H17A 110.4
C18 C17 H17A 110.4
N2 C17 H17B 110.4
C18 C17 H17B 110.4
H17A C17 H17B 108.6
N4 C18 C17 110.6(5)
N4 C18 H18A 109.5
C17 C18 H18A 109.5
N4 C18 H18B 109.5
C17 C18 H18B 109.5
H18A C18 H18B 108.1
O3 C19 C20 120.3(6)
O3 C19 C24 120.9(6)
C20 C19 C24 118.9(6)
C19 C20 C21 120.2(6)
C19 C20 H20 119.9
C21 C20 H20 119.9
C22 C21 C20 120.6(6)
C22 C21 H21 119.7
C20 C21 H21 119.7
C23 C22 C21 119.9(6)
C23 C22 H22 120.0
C21 C22 H22 120.0
C22 C23 C24 120.4(6)
C22 C23 H23 119.8
C24 C23 H23 119.8
C23 C24 C19 120.0(6)
C23 C24 C25 118.0(6)
C19 C24 C25 122.0(6)
N3 C25 C24 126.8(6)
N3 C25 H25 116.6
C24 C25 H25 116.6
N3 C26 C27 106.5(5)
N3 C26 H26A 110.4
C27 C26 H26A 110.4
N3 C26 H26B 110.4
C27 C26 H26B 110.4
H26A C26 H26B 108.6
N4 C27 C26 110.2(5)
N4 C27 H27A 109.6
C26 C27 H27A 109.6
N4 C27 H27B 109.6
C26 C27 H27B 109.6
H27A C27 H27B 108.1
N5 C28 C29 123.4(6)
N5 C28 H28 118.3
C29 C28 H28 118.3
C30 C29 C28 118.7(6)
C30 C29 H29 120.7
C28 C29 H29 120.7
C31 C30 C29 118.0(6)
C31 C30 H30 121.0
C29 C30 H30 121.0
C30 C31 C32 119.6(7)
C30 C31 H31 120.2
C32 C31 H31 120.2
N5 C32 C31 123.0(7)
N5 C32 H32 118.5
C31 C32 H32 118.5
C33 N6 C37 120.0
C34 C33 N6 120.0
C34 C33 H33 120.0
N6 C33 H33 120.0
C33 C34 C35 120.0
C33 C34 H34 120.0
C35 C34 H34 120.0
C34 C35 C36 120.0
C34 C35 H35 120.0
C36 C35 H35 120.0
C37 C36 C35 120.0
C37 C36 H36 120.0
C35 C36 H36 120.0
C36 C37 N6 120.0
C36 C37 H37 120.0
N6 C37 H37 120.0

loop_
_geom_bond_atom_site_label_1
_geom_bond_atom_site_label_2
_geom_bond_distance
U1 O3 2.185(4)
U1 O1 2.193(4)
U1 O2 2.199(4)
U1 N2 2.523(5)
U1 N1 2.546(5)
U1 N3 2.548(5)
U1 N5 2.655(5)
U1 N4 2.855(5)
O1 C1 1.335(7)
O2 C10 1.340(8)
O3 C19 1.337(7)
N1 C7 1.292(8)
N1 C8 1.470(8)
N2 C16 1.272(8)
N2 C17 1.481(8)
N3 C25 1.279(8)
N3 C26 1.474(8)
N4 C27 1.488(8)
N4 C18 1.489(9)
N4 C9 1.506(8)
N5 C28 1.334(8)
N5 C32 1.339(8)
C1 C2 1.399(8)
C1 C6 1.416(9)
C2 C3 1.385(9)
C2 H2 0.9500
C3 C4 1.393(10)
C3 H3 0.9500
C4 C5 1.369(10)
C4 H4 0.9500
C5 C6 1.410(9)
C5 H5 0.9500
C6 C7 1.439(9)
C7 H7 0.9500
C8 C9 1.515(10)
C8 H8A 0.9900
C8 H8B 0.9900
C9 H9A 0.9900
C9 H9B 0.9900
C10 C11 1.409(9)
C10 C15 1.413(9)
C11 C12 1.372(10)
C11 H11 0.9500
C12 C13 1.395(11)
C12 H12 0.9500
C13 C14 1.379(10)
C13 H13 0.9500
C14 C15 1.406(9)
C14 H14 0.9500
C15 C16 1.469(9)
C16 H16 0.9500
C17 C18 1.520(9)
C17 H17A 0.9900
C17 H17B 0.9900
C18 H18A 0.9900
C18 H18B 0.9900
C19 C20 1.392(9)
C19 C24 1.410(9)
C20 C21 1.394(9)
C20 H20 0.9500
C21 C22 1.388(9)
C21 H21 0.9500
C22 C23 1.373(9)
C22 H22 0.9500
C23 C24 1.401(9)
C23 H23 0.9500
C24 C25 1.460(9)
C25 H25 0.9500
C26 C27 1.517(9)
C26 H26A 0.9900
C26 H26B 0.9900
C27 H27A 0.9900
C27 H27B 0.9900
C28 C29 1.397(9)
C28 H28 0.9500
C29 C30 1.387(10)
C29 H29 0.9500
C30 C31 1.380(10)
C30 H30 0.9500
C31 C32 1.388(10)
C31 H31 0.9500
C32 H32 0.9500
N6 C33 1.3900
N6 C37 1.3900
C33 C34 1.3900
C33 H33 0.9500
C34 C35 1.3900
C34 H34 0.9500
C35 C36 1.3900
C35 H35 0.9500
C36 C37 1.3900
C36 H36 0.9500
C37 H37 0.9500

loop_
_geom_torsion_atom_site_label_1
_geom_torsion_atom_site_label_2
_geom_torsion_atom_site_label_3
_geom_torsion_atom_site_label_4
_geom_torsion
U1 O1 C1 C2 156.9(5)
U1 O1 C1 C6 -23.1(10)
O1 C1 C2 C3 -179.4(6)
C6 C1 C2 C3 0.6(9)
C1 C2 C3 C4 -0.5(10)
C2 C3 C4 C5 -0.5(10)
C3 C4 C5 C6 1.4(10)
C4 C5 C6 C1 -1.3(10)
C4 C5 C6 C7 -177.5(6)
O1 C1 C6 C5 -179.8(6)
C2 C1 C6 C5 0.2(9)
O1 C1 C6 C7 -3.7(9)
C2 C1 C6 C7 176.3(6)
C8 N1 C7 C6 -169.8(6)
U1 N1 C7 C6 4.6(10)
C5 C6 C7 N1 -174.9(6)
C1 C6 C7 N1 9.0(11)
C7 N1 C8 C9 105.8(6)
U1 N1 C8 C9 -69.7(5)
C27 N4 C9 C8 91.2(6)
C18 N4 C9 C8 -148.9(5)
U1 N4 C9 C8 -29.8(6)
N1 C8 C9 N4 64.4(7)
U1 O2 C10 C11 141.0(5)
U1 O2 C10 C15 -42.2(9)
O2 C10 C11 C12 176.1(6)
C15 C10 C11 C12 -0.7(9)
C10 C11 C12 C13 1.8(11)
C11 C12 C13 C14 -1.7(11)
C12 C13 C14 C15 0.5(11)
C13 C14 C15 C10 0.5(10)
C13 C14 C15 C16 -177.8(6)
O2 C10 C15 C14 -177.2(6)
C11 C10 C15 C14 -0.4(9)
O2 C10 C15 C16 1.1(9)
C11 C10 C15 C16 177.9(6)
C17 N2 C16 C15 -170.3(6)
U1 N2 C16 C15 7.0(10)
C14 C15 C16 N2 -170.4(6)
C10 C15 C16 N2 11.3(10)
C16 N2 C17 C18 110.4(6)
U1 N2 C17 C18 -67.5(6)
C27 N4 C18 C17 -150.8(5)
C9 N4 C18 C17 89.8(6)
U1 N4 C18 C17 -29.6(6)
N2 C17 C18 N4 63.3(7)
U1 O3 C19 C20 158.2(5)
U1 O3 C19 C24 -21.1(10)
O3 C19 C20 C21 -179.8(6)
C24 C19 C20 C21 -0.4(9)
C19 C20 C21 C22 -0.4(10)
C20 C21 C22 C23 1.0(10)
C21 C22 C23 C24 -0.6(10)
C22 C23 C24 C19 -0.2(10)
C22 C23 C24 C25 -177.4(6)
O3 C19 C24 C23 -179.9(6)
C20 C19 C24 C23 0.7(9)
O3 C19 C24 C25 -2.8(9)
C20 C19 C24 C25 177.8(6)
C26 N3 C25 C24 -173.6(6)
U1 N3 C25 C24 2.2(9)
C23 C24 C25 N3 -174.2(6)
C19 C24 C25 N3 8.7(10)
C25 N3 C26 C27 107.0(6)
U1 N3 C26 C27 -69.6(5)
C18 N4 C27 C26 94.7(6)
C9 N4 C27 C26 -145.8(6)
U1 N4 C27 C26 -25.5(6)
N3 C26 C27 N4 61.3(7)
C32 N5 C28 C29 1.3(9)
U1 N5 C28 C29 -172.7(5)
N5 C28 C29 C30 -1.8(10)
C28 C29 C30 C31 1.2(10)
C29 C30 C31 C32 -0.3(10)
C28 N5 C32 C31 -0.3(10)
U1 N5 C32 C31 173.8(5)
C30 C31 C32 N5 -0.2(11)
C37 N6 C33 C34 0.0
N6 C33 C34 C35 0.0
C33 C34 C35 C36 0.0
C34 C35 C36 C37 0.0
C35 C36 C37 N6 0.0
C33 N6 C37 C36 0.0
